data_9002797
loop_
_publ_author_name
'Comodi, P.'
'Montagnoli, M.'
'Zanazzi, P. F.'
'Ballaran, T. B.'

_publ_section_title
;
 Isothermal compression of staurolite: A single-crystal study
 Sample: P = 4.15 GPa
;
_journal_name_full 'American Mineralogist'
_journal_page_first 1164
_journal_page_last 1171
_journal_volume 87
_journal_year 2002
_chemical_formula_sum 'Al4.87 Fe1.72 Li0.06 Mg0.21 Mn0.02 O12 Si1.88 Zn0.02'
_chemical_name_mineral Staurolite
_space_group_IT_number 63
_symmetry_space_group_name_Hall '-C 2c 2c'
_symmetry_space_group_name_H-M 'C c m m'
_cell_angle_alpha 90
_cell_angle_beta 90
_cell_angle_gamma 90
_cell_length_a 7.820
_cell_length_b 16.510
_cell_length_c 5.626
_cell_formula_units_Z 4
_cell_volume 726.363
_database_code_amcsd 0002886
_diffrn_ambient_pressure 4.15e+06
_exptl_crystal_density_diffrn 4.391
_cod_original_formula_sum 'Si1.88 Al4.87 Fe1.72 Li.06 Zn.02 Mn.02 Mg.21 O12'
_cod_database_code 9002797

loop_
_space_group_symop_operation_xyz
x,y,z
1/2+x,1/2+y,z
-x,y,1/2+z
1/2-x,1/2+y,1/2+z
x,-y,1/2-z
1/2+x,1/2-y,1/2-z
x,-y,z
1/2+x,1/2-y,z
-x,y,-z
1/2-x,1/2+y,-z
x,y,1/2-z
1/2+x,1/2+y,1/2-z
-x,-y,1/2+z
1/2-x,1/2-y,1/2+z
-x,-y,-z
1/2-x,1/2-y,-z

loop_
_atom_site_label
_atom_site_fract_x
_atom_site_fract_y
_atom_site_fract_z
_atom_site_occupancy
_atom_site_U_iso_or_equiv
SiT1 0.13390 0.16610 0.25000 0.94000 0.00710
AlT1 0.13390 0.16610 0.25000 0.06000 0.00710
FeT2 0.39250 0.00000 0.25000 0.84000 0.02100
LiT2 0.39250 0.00000 0.25000 0.03000 0.02100
ZnT2 0.39250 0.00000 0.25000 0.01000 0.02100
MnT2 0.39250 0.00000 0.25000 0.01000 0.02100
AlM1 0.50000 0.17570 0.00000 0.97000 0.00600
FeM1 0.50000 0.17570 0.00000 0.01000 0.00600
MgM1 0.50000 0.17570 0.00000 0.02000 0.00600
AlM2 0.26360 0.41000 0.25000 0.97000 0.01000
FeM2 0.26360 0.41000 0.25000 0.01000 0.01000
MgM2 0.26360 0.41000 0.25000 0.02000 0.01000
AlM3 0.00000 0.00000 0.00000 0.87000 0.00500
MgM3 0.00000 0.00000 0.00000 0.13000 0.00500
FeM4 0.50000 0.00000 0.00000 0.84000 0.00500
ZnM4 0.50000 0.00000 0.00000 0.01000 0.00500
LiM4 0.50000 0.00000 0.00000 0.03000 0.00500
MnM4 0.50000 0.00000 0.00000 0.01000 0.00500
O1 0.23500 0.00000 0.96800 1.00000 0.01200
O2 0.25400 0.16030 0.01470 1.00000 0.01000
O3 0.00200 0.08890 0.25000 1.00000 0.00900
O4 0.02200 0.24930 0.25000 1.00000 0.00900
O5 0.52760 0.10060 0.25000 1.00000 0.00800

loop_
_cod_related_entry_id
_cod_related_entry_database
_cod_related_entry_code
1 AMCSD 0002886
